data_4329530
loop_
_publ_author_name
'Juan Diwu'
'Daniel J. Grant'
'Shuao Wang'
'Laura Gagliardi'
'Thomas E. Albrecht-Schmitt'

_publ_section_title
;
 Periodic Trends in Lanthanide and Actinide Phosphonates: Discontinuity
 between Plutonium and Americium
;
_journal_name_full 'Inorganic Chemistry'
_journal_page_first 6906
_journal_page_last 6915
_journal_paper_doi 10.1021/ic300742p
_journal_volume 51
_journal_year 2012
_chemical_formula_moiety Ce[CH2(PO3H0.5)2]
_chemical_formula_sum 'C H2 Ce O6 P2'
_chemical_formula_weight 312.09
_chemical_name_common 'cerium methylenediphosphonate'
_chemical_name_systematic
; 
 ? 
;
_space_group_IT_number 12
_symmetry_cell_setting monoclinic
_symmetry_space_group_name_Hall '-C 2y'
_symmetry_space_group_name_H-M 'C 1 2/m 1'
_atom_sites_solution_hydrogens geom
_atom_sites_solution_primary direct
_atom_sites_solution_secondary difmap
_audit_creation_method SHELXL-97
_cell_angle_alpha 90.00
_cell_angle_beta 111.342(2)
_cell_angle_gamma 90.00
_cell_formula_units_Z 4
_cell_length_a 8.3514(15)
_cell_length_b 14.097(3)
_cell_length_c 5.3568(10)
_cell_measurement_reflns_used 705
_cell_measurement_temperature 296(2)
_cell_measurement_theta_max 27.50
_cell_measurement_theta_min 2.89
_cell_volume 587.4(2)
_computing_cell_refinement 'SMART SAINT'
_computing_data_collection SMART
_computing_data_reduction SAINT
_computing_molecular_graphics 'SHELXP-97 (Sheldrick, 1997)'
_computing_publication_material 'SHELCIF-97 (Sheldrick, 2000)'
_computing_structure_refinement 'SHELXL-97 (Sheldrick, 1997)'
_computing_structure_solution 'SHELXS-97 (Sheldrick, 1990)'
_diffrn_ambient_temperature 296(2)
_diffrn_detector_area_resol_mean 0
_diffrn_measured_fraction_theta_full 1.000
_diffrn_measured_fraction_theta_max 1.000
_diffrn_measurement_device_type 'Bruker APEXII'
_diffrn_measurement_method '0.3 wide w/ exposures'
_diffrn_radiation_monochromator 'Quazar optics'
_diffrn_radiation_source 'Imus microdocused'
_diffrn_radiation_type MoK\a
_diffrn_radiation_wavelength 0.71073
_diffrn_reflns_av_R_equivalents 0.0168
_diffrn_reflns_av_sigmaI/netI 0.0126
_diffrn_reflns_limit_h_max 10
_diffrn_reflns_limit_h_min -10
_diffrn_reflns_limit_k_max 18
_diffrn_reflns_limit_k_min -18
_diffrn_reflns_limit_l_max 6
_diffrn_reflns_limit_l_min -6
_diffrn_reflns_number 3411
_diffrn_reflns_theta_full 27.50
_diffrn_reflns_theta_max 27.50
_diffrn_reflns_theta_min 2.89
_exptl_absorpt_coefficient_mu 8.259
_exptl_absorpt_correction_T_max 0.906
_exptl_absorpt_correction_T_min 0.615
_exptl_absorpt_correction_type numerical
_exptl_absorpt_process_details SHELXPREP
_exptl_crystal_colour colorless
_exptl_crystal_density_diffrn 3.529
_exptl_crystal_density_meas ?
_exptl_crystal_description spindle-shaped
_exptl_crystal_F_000 576
_exptl_crystal_size_max 0.093
_exptl_crystal_size_mid 0.050
_exptl_crystal_size_min 0.012
_refine_diff_density_max 0.584
_refine_diff_density_min -1.212
_refine_diff_density_rms 0.163
_refine_ls_extinction_method none
_refine_ls_goodness_of_fit_ref 1.066
_refine_ls_hydrogen_treatment constr
_refine_ls_matrix_type full
_refine_ls_number_parameters 48
_refine_ls_number_reflns 705
_refine_ls_number_restraints 0
_refine_ls_restrained_S_all 1.066
_refine_ls_R_factor_all 0.0142
_refine_ls_R_factor_gt 0.0142
_refine_ls_shift/su_max 0.000
_refine_ls_shift/su_mean 0.000
_refine_ls_structure_factor_coef Fsqd
_refine_ls_weighting_details 'calc w=1/[\s^2^(Fo^2^)+(0.0254P)^2^+4.0763P] where P=(Fo^2^+2Fc^2^)/3'
_refine_ls_weighting_scheme calc
_refine_ls_wR_factor_gt 0.0423
_refine_ls_wR_factor_ref 0.0423
_reflns_number_gt 704
_reflns_number_total 705
_reflns_threshold_expression >2sigma(I)
_cod_data_source_file ic300742p_si_002_02.cif
_cod_data_source_block CeC1P2
_cod_depositor_comments
;
The following automatic conversions were performed:

'_exptl_crystal_density_meas' value 'n/a' was changed to '?' - the
value is perceived as not measured.

Automatic conversion script
Id: cif_fix_values 3008 2015-01-20 13:52:24Z robertas 
;
_cod_original_cell_volume 587.39(19)
_cod_database_code 4329530

loop_
_symmetry_equiv_pos_as_xyz
'x, y, z'
'-x, y, -z'
'x+1/2, y+1/2, z'
'-x+1/2, y+1/2, -z'
'-x, -y, -z'
'x, -y, z'
'-x+1/2, -y+1/2, -z'
'x+1/2, -y+1/2, z'

loop_
_atom_site_label
_atom_site_type_symbol
_atom_site_fract_x
_atom_site_fract_y
_atom_site_fract_z
_atom_site_U_iso_or_equiv
_atom_site_adp_type
_atom_site_occupancy
_atom_site_symmetry_multiplicity
_atom_site_calc_flag
_atom_site_refinement_flags
Ce1 Ce 0.0000 0.273539(14) 0.5000 0.00533(9) Uani 1 2 d S
P1 P 0.24588(9) 0.11044(5) 0.87167(14) 0.00454(15) Uani 1 1 d .
O2 O 0.2894(3) 0.18913(14) 0.7093(4) 0.0080(4) Uani 1 1 d .
O1 O 0.0509(3) 0.12605(15) 0.8145(4) 0.0078(4) Uani 1 1 d .
O3 O 0.3520(3) 0.11289(15) 1.1664(4) 0.0083(4) Uani 1 1 d .
C1 C 0.2735(5) 0.0000 0.7265(8) 0.0069(7) Uani 1 2 d S
H1A H 0.1943 0.0000 0.5416 0.008 Uiso 1 2 calc SR
H1B H 0.3886 0.0000 0.7222 0.008 Uiso 1 2 calc SR

loop_
_atom_site_aniso_label
_atom_site_aniso_U_11
_atom_site_aniso_U_22
_atom_site_aniso_U_33
_atom_site_aniso_U_23
_atom_site_aniso_U_13
_atom_site_aniso_U_12
Ce1 0.00502(13) 0.00547(13) 0.00579(13) 0.000 0.00231(9) 0.000
P1 0.0052(3) 0.0039(3) 0.0047(3) 0.0004(2) 0.0020(2) 0.0003(2)
O2 0.0094(9) 0.0054(9) 0.0110(10) 0.0027(8) 0.0061(8) 0.0004(7)
O1 0.0057(9) 0.0106(10) 0.0077(10) 0.0016(8) 0.0032(7) 0.0016(7)
O3 0.0088(9) 0.0079(9) 0.0059(9) -0.0016(7) 0.0000(7) -0.0002(7)
C1 0.0090(18) 0.0059(17) 0.0071(18) 0.000 0.0046(15) 0.000

loop_
_atom_type_symbol
_atom_type_description
_atom_type_scat_dispersion_real
_atom_type_scat_dispersion_imag
_atom_type_scat_source
C C 0.0033 0.0016 'International Tables Vol C Tables 4.2.6.8 and 6.1.1.4'
H H 0.0000 0.0000 'International Tables Vol C Tables 4.2.6.8 and 6.1.1.4'
O O 0.0106 0.0060 'International Tables Vol C Tables 4.2.6.8 and 6.1.1.4'
P P 0.1023 0.0942 'International Tables Vol C Tables 4.2.6.8 and 6.1.1.4'
Ce Ce -0.2486 2.6331 'International Tables Vol C Tables 4.2.6.8 and 6.1.1.4'

loop_
_geom_angle_atom_site_label_1
_geom_angle_atom_site_label_2
_geom_angle_atom_site_label_3
_geom_angle
_geom_angle_site_symmetry_1
_geom_angle_site_symmetry_3
O3 Ce1 O3 95.56(10) 7_557 8_454
O3 Ce1 O2 86.36(7) 7_557 7_556
O3 Ce1 O2 77.07(7) 8_454 7_556
O3 Ce1 O2 77.07(7) 7_557 8_455
O3 Ce1 O2 86.36(7) 8_454 8_455
O2 Ce1 O2 155.32(10) 7_556 8_455
O3 Ce1 O2 142.26(7) 7_557 2_556
O3 Ce1 O2 80.47(7) 8_454 2_556
O2 Ce1 O2 128.12(8) 7_556 2_556
O2 Ce1 O2 65.26(8) 8_455 2_556
O3 Ce1 O2 80.47(7) 7_557 .
O3 Ce1 O2 142.26(7) 8_454 .
O2 Ce1 O2 65.26(8) 7_556 .
O2 Ce1 O2 128.12(8) 8_455 .
O2 Ce1 O2 124.56(9) 2_556 .
O3 Ce1 O1 97.64(7) 7_557 .
O3 Ce1 O1 159.56(7) 8_454 .
O2 Ce1 O1 119.23(6) 7_556 .
O2 Ce1 O1 81.49(7) 8_455 .
O2 Ce1 O1 79.54(7) 2_556 .
O2 Ce1 O1 56.00(6) . .
O3 Ce1 O1 159.56(7) 7_557 2_556
O3 Ce1 O1 97.64(7) 8_454 2_556
O2 Ce1 O1 81.49(7) 7_556 2_556
O2 Ce1 O1 119.23(6) 8_455 2_556
O2 Ce1 O1 56.00(6) 2_556 2_556
O2 Ce1 O1 79.54(6) . 2_556
O1 Ce1 O1 74.47(9) . 2_556
O3 Ce1 P1 88.64(5) 7_557 .
O3 Ce1 P1 167.90(5) 8_454 .
O2 Ce1 P1 91.92(5) 7_556 .
O2 Ce1 P1 105.66(5) 8_455 .
O2 Ce1 P1 103.05(5) 2_556 .
O2 Ce1 P1 27.60(5) . .
O1 Ce1 P1 28.41(4) . .
O1 Ce1 P1 75.48(5) 2_556 .
O3 Ce1 P1 167.90(5) 7_557 2_556
O3 Ce1 P1 88.64(5) 8_454 2_556
O2 Ce1 P1 105.66(5) 7_556 2_556
O2 Ce1 P1 91.92(5) 8_455 2_556
O2 Ce1 P1 27.60(5) 2_556 2_556
O2 Ce1 P1 103.05(5) . 2_556
O1 Ce1 P1 75.48(5) . 2_556
O1 Ce1 P1 28.41(4) 2_556 2_556
P1 Ce1 P1 89.56(3) . 2_556
O3 P1 O2 114.09(12) . .
O3 P1 O1 112.19(12) . .
O2 P1 O1 103.47(11) . .
O3 P1 C1 110.84(15) . .
O2 P1 C1 106.73(14) . .
O1 P1 C1 109.11(15) . .
O3 P1 Ce1 128.96(9) . .
O2 P1 Ce1 50.64(8) . .
O1 P1 Ce1 52.83(8) . .
C1 P1 Ce1 120.18(13) . .
P1 O2 Ce1 140.30(12) . 7_556
P1 O2 Ce1 101.76(10) . .
Ce1 O2 Ce1 114.74(8) 7_556 .
P1 O1 Ce1 98.76(10) . .
P1 O3 Ce1 138.56(13) . 7_557
P1 C1 P1 120.6(2) 6 .
P1 C1 H1A 107.2 6 .
P1 C1 H1A 107.2 . .
P1 C1 H1B 107.2 6 .
P1 C1 H1B 107.2 . .
H1A C1 H1B 106.8 . .

loop_
_geom_bond_atom_site_label_1
_geom_bond_atom_site_label_2
_geom_bond_distance
_geom_bond_site_symmetry_2
Ce1 O3 2.383(2) 7_557
Ce1 O3 2.383(2) 8_454
Ce1 O2 2.462(2) 7_556
Ce1 O2 2.462(2) 8_455
Ce1 O2 2.558(2) 2_556
Ce1 O2 2.558(2) .
Ce1 O1 2.612(2) .
Ce1 O1 2.612(2) 2_556
Ce1 P1 3.2389(8) .
Ce1 P1 3.2390(8) 2_556
P1 O3 1.504(2) .
P1 O2 1.533(2) .
P1 O1 1.559(2) .
P1 C1 1.792(2) .
O2 Ce1 2.462(2) 7_556
O3 Ce1 2.383(2) 7_557
C1 P1 1.792(2) 6
C1 H1A 0.9700 .
C1 H1B 0.9700 .
